data_7232145
loop_
_publ_author_name
'Wilm, Lukas F. B.'
'Eder, Tobias'
'M\"uck-Lichtenfeld, Christian'
'Mehlmann, Paul'
'W\"unsche, Marius'
'Bu\&s, Florenz'
'Dielmann, Fabian'

_publ_section_title
;
 Reversible CO2 fixation by N-heterocyclic imines forming water-stable
 zwitterionic nitrogen-base--CO2 adducts
;
_journal_issue 3
_journal_name_full 'Green Chemistry'
_journal_page_first 640
_journal_paper_doi 10.1039/C8GC02952K
_journal_volume 21
_journal_year 2019
_chemical_formula_moiety 'C15 H27 N3 O2, 0.75(C6 H6)'
_chemical_formula_sum 'C19.5 H31.5 N3 O2'
_chemical_formula_weight 339.98
_space_group_crystal_system monoclinic
_space_group_IT_number 14
_space_group_name_Hall '-P 2ybc'
_space_group_name_H-M_alt 'P 1 21/c 1'
_symmetry_space_group_name_Hall '-P 2ybc'
_symmetry_space_group_name_H-M 'P 1 21/c 1'
_atom_sites_solution_hydrogens geom
_atom_sites_solution_primary direct
_audit_creation_date 2018-07-23
_audit_creation_method
;
Olex2 1.2
(compiled 2018.05.29 svn.r3508 for OlexSys, GUI svn.r5506)
;
_audit_update_record
;
2018-09-05 deposited with the CCDC.
2019-01-10 downloaded from the CCDC.
;
_cell_angle_alpha 90
_cell_angle_beta 117.1590(10)
_cell_angle_gamma 90
_cell_formula_units_Z 16
_cell_length_a 14.6071(2)
_cell_length_b 41.9109(7)
_cell_length_c 14.5422(2)
_cell_measurement_reflns_used 9810
_cell_measurement_temperature 100(2)
_cell_measurement_theta_max 26.37
_cell_measurement_theta_min 2.50
_cell_volume 7921.1(2)
_computing_cell_refinement 'SAINT v8.37A (Bruker, 2015)'
_computing_data_collection 'Bruker APEX2'
_computing_data_reduction 'SAINT v8.37A (Bruker, 2015)'
_computing_molecular_graphics 'Olex2 (Dolomanov et al., 2009)'
_computing_publication_material 'Olex2 (Dolomanov et al., 2009)'
_computing_structure_refinement 'ShelXL (Sheldrick, 2015)'
_computing_structure_solution 'SIR2004 (Burla et al.,  2007)'
_diffrn_ambient_temperature 100.0
_diffrn_measured_fraction_theta_full 0.998
_diffrn_measured_fraction_theta_max 0.997
_diffrn_measurement_device_type 'Bruker APEX-II CCD'
_diffrn_measurement_method '\f and \w scans'
_diffrn_radiation_type MoK\a
_diffrn_radiation_wavelength 0.71073
_diffrn_reflns_av_R_equivalents 0.0337
_diffrn_reflns_av_unetI/netI 0.0211
_diffrn_reflns_Laue_measured_fraction_full 0.998
_diffrn_reflns_Laue_measured_fraction_max 0.997
_diffrn_reflns_limit_h_max 18
_diffrn_reflns_limit_h_min -18
_diffrn_reflns_limit_k_max 52
_diffrn_reflns_limit_k_min -52
_diffrn_reflns_limit_l_max 18
_diffrn_reflns_limit_l_min -18
_diffrn_reflns_number 107880
_diffrn_reflns_point_group_measured_fraction_full 0.998
_diffrn_reflns_point_group_measured_fraction_max 0.997
_diffrn_reflns_theta_full 25.242
_diffrn_reflns_theta_max 26.386
_diffrn_reflns_theta_min 1.567
_diffrn_standards_number 0
_exptl_absorpt_coefficient_mu 0.074
_exptl_absorpt_correction_T_max 1.0000
_exptl_absorpt_correction_T_min 0.7945
_exptl_absorpt_correction_type multi-scan
_exptl_absorpt_process_details
'SADABS-2016/2 (Bruker,2016/2) was used for absorption correction. wR2(int) was 0.1642 before and 0.0458 after correction. The Ratio of minimum to maximum transmission is 0.7945. The \l/2 correction factor is Not present.'
_exptl_crystal_colour colourless
_exptl_crystal_colour_primary colourless
_exptl_crystal_density_diffrn 1.140
_exptl_crystal_description block
_exptl_crystal_F_000 2968
_exptl_crystal_size_max 0.6
_exptl_crystal_size_mid 0.548
_exptl_crystal_size_min 0.521
_refine_diff_density_max 0.531
_refine_diff_density_min -0.429
_refine_diff_density_rms 0.043
_refine_ls_extinction_method none
_refine_ls_goodness_of_fit_ref 1.057
_refine_ls_hydrogen_treatment constr
_refine_ls_matrix_type full
_refine_ls_number_parameters 931
_refine_ls_number_reflns 16183
_refine_ls_number_restraints 0
_refine_ls_restrained_S_all 1.057
_refine_ls_R_factor_all 0.0577
_refine_ls_R_factor_gt 0.0497
_refine_ls_shift/su_max 0.001
_refine_ls_shift/su_mean 0.000
_refine_ls_structure_factor_coef Fsqd
_refine_ls_weighting_details 'w=1/[\s^2^(Fo^2^)+(0.0449P)^2^+5.5312P] where P=(Fo^2^+2Fc^2^)/3'
_refine_ls_weighting_scheme calc
_refine_ls_wR_factor_gt 0.1188
_refine_ls_wR_factor_ref 0.1241
_reflns_Friedel_coverage 0.000
_reflns_number_gt 13986
_reflns_number_total 16183
_reflns_threshold_expression 'I > 2\s(I)'
_cod_data_source_file c8gc02952k2.cif
_cod_data_source_block p2c_a
_cod_depositor_comments 'Adding full bibliography for 7232134--7232146.cif.'
_cod_original_formula_sum 'C19.50 H31.50 N3 O2'
_cod_database_code 7232145
_shelxl_version_number 2013-4
_shelx_space_group_comment
;
The symmetry employed for this shelxl refinement is uniquely defined
by the following loop, which should always be used as a source of
symmetry information in preference to the above space-group names.
They are only intended as comments.
;
_shelx_estimated_absorpt_t_max 0.962
_shelx_estimated_absorpt_t_min 0.957
_olex2_refinement_description
;
1. Others
 Fixed Uiso: H33(0.028) H34(0.029) H35A(0.046) H35B(0.046) H35C(0.046)
 H35D(0.046) H36A(0.03) H36B(0.03) H36C(0.029) H36D(0.029) H37A(0.043)
 H37B(0.043) H37C(0.043) H37D(0.048) H37E(0.048) H37F(0.048) H39A(0.056)
 H39B(0.056) H39C(0.056) H40A(0.051) H40B(0.051) H40C(0.051) H41A(0.041)
 H41B(0.041) H41C(0.041) H43A(0.055) H43B(0.055) H43C(0.055) H44A(0.048)
 H44B(0.048) H44C(0.048) H45A(0.076) H45B(0.076) H45C(0.076) H18(0.032)
 H19(0.036) H20A(0.045) H20B(0.045) H21A(0.051) H21B(0.051) H22A(0.09)
 H22B(0.09) H22C(0.09) H24A(0.084) H24B(0.084) H24C(0.084) H25A(0.086)
 H25B(0.086) H25C(0.086) H26A(0.059) H26B(0.059) H26C(0.059) H28A(0.082)
 H28B(0.082) H28C(0.082) H29A(0.081) H29B(0.081) H29C(0.081) H30A(0.074)
 H30B(0.074) H30C(0.074) H48(0.023) H49(0.022) H50A(0.024) H50B(0.024)
 H51A(0.028) H51B(0.028) H52A(0.044) H52B(0.044) H52C(0.044) H54A(0.076)
 H54B(0.076) H54C(0.076) H55A(0.051) H55B(0.051) H55C(0.051) H56A(0.06)
 H56B(0.06) H56C(0.06) H58A(0.048) H58B(0.048) H58C(0.048) H59A(0.042)
 H59B(0.042) H59C(0.042) H60A(0.042) H60B(0.042) H60C(0.042) H3(0.032)
 H4(0.033) H5A(0.031) H5B(0.031) H6A(0.036) H6B(0.036) H7A(0.062) H7B(0.062)
 H7C(0.062) H9A(0.054) H9B(0.054) H9C(0.054) H10A(0.063) H10B(0.063)
 H10C(0.063) H11A(0.05) H11B(0.05) H11C(0.05) H13A(0.046) H13B(0.046)
 H13C(0.046) H14A(0.046) H14B(0.046) H14C(0.046) H15A(0.048) H15B(0.048)
 H15C(0.048) H61(0.047) H62(0.047) H63(0.048) H64(0.05) H65(0.044) H66(0.041)
 H73(0.055) H74(0.06) H75(0.064) H76(0.066) H77(0.061) H78(0.054) H67(0.04)
 H68(0.041) H69(0.041) H70(0.041) H71(0.043) H72(0.042)
 Fixed X: H33(0.6263) H34(0.6911) H35A(1.0772) H35B(1.0828) H35C(1.1021)
 H35D(1.0362) H36A(0.957) H36B(0.9534) H36C(1.0616) H36D(0.9773) H37A(1.1325)
 H37B(1.0615) H37C(1.1281) H37D(1.1408) H37E(1.099) H37F(1.189) H39A(0.6461)
 H39B(0.7577) H39C(0.6931) H40A(0.712) H40B(0.6175) H40C(0.6706) H41A(0.9052)
 H41B(0.8851) H41C(0.8386) H43A(0.7811) H43B(0.7859) H43C(0.8677) H44A(0.9361)
 H44B(1.0285) H44C(1.0025) H45A(1.0029) H45B(0.9048) H45C(0.9932) H18(0.4842)
 H19(0.6493) H20A(0.7072) H20B(0.6165) H21A(0.4931) H21B(0.5816) H22A(0.5568)
 H22B(0.5198) H22C(0.6398) H24A(0.3408) H24B(0.285) H24C(0.3433) H25A(0.5029)
 H25B(0.3799) H25C(0.446) H26A(0.4556) H26B(0.3982) H26C(0.5207) H28A(0.8319)
 H28B(0.9102) H28C(0.8025) H29A(0.826) H29B(0.9232) H29C(0.8422) H30A(0.7385)
 H30B(0.851) H30C(0.7516) H48(0.1247) H49(0.0208) H50A(0.3095) H50B(0.3918)
 H51A(0.5195) H51B(0.4364) H52A(0.5099) H52B(0.5389) H52C(0.4237) H54A(0.272)
 H54B(0.3569) H54C(0.3916) H55A(0.4645) H55B(0.4369) H55C(0.4905) H56A(0.2905)
 H56B(0.2392) H56C(0.357) H58A(0.2165) H58B(0.2595) H58C(0.1659) H59A(-0.0316)
 H59B(0.0334) H59C(-0.002) H60A(0.1655) H60B(0.0558) H60C(0.0661) H3(0.8813)
 H4(0.9182) H5A(0.6902) H5B(0.6519) H6A(0.6012) H6B(0.6491) H7A(0.4809)
 H7B(0.4666) H7C(0.5253) H9A(0.8848) H9B(0.7744) H9C(0.7873) H10A(0.8207)
 H10B(0.9183) H10C(0.8301) H11A(0.637) H11B(0.6558) H11C(0.648) H13A(0.8802)
 H13B(0.7691) H13C(0.8592) H14A(1.0138) H14B(1.0293) H14C(1.0069) H15A(0.7436)
 H15B(0.8418) H15C(0.8281) H61(0.2664) H62(0.3678) H63(0.4321) H64(0.3945)
 H65(0.2915) H66(0.2273) H73(0.9398) H74(1.0359) H75(1.2054) H76(1.2791)
 H77(1.183) H78(1.0148) H67(0.5388) H68(0.6234) H69(0.7524) H70(0.8001)
 H71(0.7159) H72(0.5835)
 Fixed Y: H33(0.8493) H34(0.8535) H35A(0.8494) H35B(0.8488) H35C(0.8577)
 H35D(0.8369) H36A(0.8098) H36B(0.8103) H36C(0.8286) H36D(0.8099) H37A(0.7934)
 H37B(0.7682) H37C(0.7935) H37D(0.782) H37E(0.7816) H37F(0.8057) H39A(0.8261)
 H39B(0.812) H39C(0.8296) H40A(0.9084) H40B(0.884) H40C(0.8911) H41A(0.8499)
 H41B(0.8876) H41C(0.8669) H43A(0.8618) H43B(0.8983) H43C(0.885) H44A(0.9159)
 H44B(0.891) H44C(0.9051) H45A(0.8342) H45B(0.8226) H45C(0.8429) H18(0.7862)
 H19(0.779) H20A(0.6676) H20B(0.6628) H21A(0.6737) H21B(0.6817) H22A(0.6201)
 H22B(0.6283) H22C(0.6284) H24A(0.732) H24B(0.7506) H24C(0.7701) H25A(0.721)
 H25B(0.7202) H25C(0.7008) H26A(0.7982) H26B(0.7808) H26C(0.7784) H28A(0.781)
 H28B(0.7579) H28C(0.7671) H29A(0.7049) H29B(0.7233) H29C(0.742) H30A(0.7116)
 H30B(0.7004) H30C(0.6871) H48(0.8899) H49(0.8834) H50A(0.9173) H50B(0.8964)
 H51A(0.9114) H51B(0.934) H52A(0.9423) H52B(0.9649) H52C(0.9645) H54A(0.9231)
 H54B(0.932) H54C(0.9189) H55A(0.8879) H55B(0.8516) H55C(0.8735) H56A(0.8391)
 H56B(0.8678) H56C(0.8585) H58A(0.8286) H58B(0.8594) H58C(0.8395) H59A(0.863)
 H59B(0.8309) H59C(0.8413) H60A(0.9102) H60B(0.9127) H60C(0.8946) H3(0.4528)
 H4(0.4526) H5A(0.5734) H5B(0.5687) H6A(0.5162) H6B(0.5183) H7A(0.5573)
 H7B(0.526) H7C(0.5564) H9A(0.4758) H9B(0.4608) H9C(0.4851) H10A(0.5559)
 H10B(0.5345) H10C(0.5409) H11A(0.4944) H11B(0.5319) H11C(0.5171) H13A(0.5553)
 H13B(0.5419) H13C(0.5431) H14A(0.481) H14B(0.5182) H14C(0.5064) H15A(0.4828)
 H15B(0.4598) H15C(0.4849) H61(0.662) H62(0.6769) H63(0.6381) H64(0.5846)
 H65(0.5696) H66(0.6083) H73(0.7701) H74(0.8112) H75(0.802) H76(0.7518)
 H77(0.711) H78(0.7206) H67(0.5242) H68(0.5713) H69(0.571) H70(0.5232)
 H71(0.4759) H72(0.4766)
 Fixed Z: H33(0.6494) H34(0.8376) H35A(0.7733) H35B(0.8854) H35C(0.8352)
 H35D(0.8734) H36A(0.7186) H36B(0.8271) H36C(0.7025) H36D(0.7224) H37A(0.8046)
 H37B(0.8251) H37C(0.9126) H37D(0.7723) H37E(0.8566) H37F(0.8692) H39A(0.5232)
 H39B(0.552) H39C(0.4435) H40A(0.5534) H40B(0.5164) H40C(0.4436) H41A(0.5906)
 H41B(0.5855) H41C(0.4815) H43A(0.9974) H43B(0.9675) H43C(1.0778) H44A(0.9309)
 H44B(0.9609) H44C(1.0486) H45A(0.9823) H45B(0.9949) H45C(1.0847) H18(0.6117)
 H19(0.7669) H20A(0.6129) H20B(0.4986) H21A(0.5545) H21B(0.6684) H22A(0.574)
 H22B(0.6593) H22C(0.6898) H24A(0.4877) H24B(0.3801) H24C(0.4858) H25A(0.3615)
 H25B(0.3094) H25C(0.4139) H26A(0.4255) H26B(0.3157) H26C(0.3812) H28A(0.7829)
 H28B(0.8718) H28C(0.8686) H29A(0.6651) H29B(0.7515) H29C(0.6515) H30A(0.856)
 H30B(0.8767) H30C(0.7785) H48(0.6664) H49(0.4782) H50A(0.4589) H50B(0.4417)
 H51A(0.6106) H51B(0.621) H52A(0.4707) H52B(0.5689) H52C(0.4772) H54A(0.7845)
 H54B(0.7479) H54C(0.8625) H55A(0.7286) H55B(0.7386) H55C(0.8396) H56A(0.779)
 H56B(0.8117) H56C(0.8833) H58A(0.3898) H58B(0.3569) H58C(0.2713) H59A(0.3289)
 H59B(0.3731) H59C(0.2558) H60A(0.3185) H60B(0.3178) H60C(0.226) H3(0.9246)
 H4(0.7759) H5A(0.6585) H5B(0.7444) H6A(0.6899) H6B(0.6104) H7A(0.5931)
 H7B(0.525) H7C(0.5109) H9A(1.0661) H9B(0.993) H9C(1.083) H10A(0.9689)
 H10B(1.0401) H10C(1.0741) H11A(0.8626) H11B(0.8581) H11C(0.9557) H13A(0.6663)
 H13B(0.5877) H13C(0.5541) H14A(0.7175) H14B(0.7455) H14C(0.6325) H15A(0.552)
 H15B(0.5992) H15C(0.511) H61(0.5223) H62(0.6941) H63(0.8236) H64(0.7803)
 H65(0.6089) H66(0.4796) H73(0.5638) H74(0.5428) H75(0.5751) H76(0.6314)
 H77(0.655) H78(0.6232) H67(0.3379) H68(0.3382) H69(0.2865) H70(0.2385)
 H71(0.2388) H72(0.2869)
;
_olex2_date_sample_data_collection 2018-01-02
_olex2_date_sample_submission 2018-01-02
_olex2_submission_original_sample_id lw180102
_olex2_submission_special_instructions 'No special instructions were received'

loop_
_space_group_symop_operation_xyz
'x, y, z'
'-x, y+1/2, -z+1/2'
'-x, -y, -z'
'x, -y-1/2, z-1/2'

loop_
_atom_site_label
_atom_site_type_symbol
_atom_site_fract_x
_atom_site_fract_y
_atom_site_fract_z
_atom_site_U_iso_or_equiv
_atom_site_adp_type
_atom_site_occupancy
_atom_site_site_symmetry_order
_atom_site_calc_flag
_atom_site_refinement_flags_posn
_atom_site_refinement_flags_occupancy
_atom_site_disorder_assembly
_atom_site_disorder_group
O5 O 0.91867(9) 0.92382(3) 0.74441(9) 0.0266(2) Uani 1 1 d . . . .
O6 O 1.08000(9) 0.90666(3) 0.78962(9) 0.0311(3) Uani 1 1 d . . . .
N7 N 0.95856(9) 0.87147(3) 0.77965(9) 0.0193(3) Uani 1 1 d . . . .
N8 N 0.77624(9) 0.86006(3) 0.67716(9) 0.0182(2) Uani 1 1 d . . . .
N9 N 0.83312(10) 0.86454(3) 0.84437(9) 0.0198(3) Uani 1 1 d . . . .
C31 C 0.98772(12) 0.90344(4) 0.77030(11) 0.0219(3) Uani 1 1 d . . . .
C32 C 0.86067(11) 0.86604(3) 0.76713(11) 0.0169(3) Uani 1 1 d . . . .
C33 C 0.69487(12) 0.85420(4) 0.69845(12) 0.0237(3) Uani 1 1 d . . . .
H33 H 0.6263 0.8493 0.6494 0.028 Uiso 1 1 calc R . . .
C34 C 0.73023(12) 0.85664(4) 0.80112(12) 0.0244(3) Uani 1 1 d . . . .
H34 H 0.6911 0.8535 0.8376 0.029 Uiso 1 1 calc R . . .
C35 C 1.03586(13) 0.84623(4) 0.81079(16) 0.0382(4) Uani 1 1 d . . . .
H35A H 1.0772 0.8494 0.7733 0.046 Uiso 0.730(5) 1 calc R P A 1
H35B H 1.0828 0.8488 0.8854 0.046 Uiso 0.730(5) 1 calc R P A 1
H35C H 1.1021 0.8577 0.8352 0.046 Uiso 0.270(5) 1 calc R P A 2
H35D H 1.0362 0.8369 0.8734 0.046 Uiso 0.270(5) 1 calc R P A 2
C36 C 0.99837(17) 0.81365(5) 0.79365(18) 0.0247(6) Uani 0.730(5) 1 d . P A 1
H36A H 0.9570 0.8098 0.7186 0.030 Uiso 0.730(5) 1 calc R P A 1
H36B H 0.9534 0.8103 0.8271 0.030 Uiso 0.730(5) 1 calc R P A 1
C36A C 1.0452(4) 0.82051(14) 0.7572(5) 0.0244(18) Uani 0.270(5) 1 d . P A 2
H36C H 1.0616 0.8286 0.7025 0.029 Uiso 0.270(5) 1 calc R P A 2
H36D H 0.9773 0.8099 0.7224 0.029 Uiso 0.270(5) 1 calc R P A 2
C37 C 1.0882(2) 0.79007(7) 0.8380(2) 0.0288(6) Uani 0.730(5) 1 d . P A 1
H37A H 1.1325 0.7934 0.8046 0.043 Uiso 0.730(5) 1 calc GR P A 1
H37B H 1.0615 0.7682 0.8251 0.043 Uiso 0.730(5) 1 calc GR P A 1
H37C H 1.1281 0.7935 0.9126 0.043 Uiso 0.730(5) 1 calc GR P A 1
C37A C 1.1258(8) 0.79516(19) 0.8195(6) 0.0323(18) Uani 0.270(5) 1 d . P A 2
H37D H 1.1408 0.7820 0.7723 0.048 Uiso 0.270(5) 1 calc GR P A 2
H37E H 1.0990 0.7816 0.8566 0.048 Uiso 0.270(5) 1 calc GR P A 2
H37F H 1.1890 0.8057 0.8692 0.048 Uiso 0.270(5) 1 calc GR P A 2
C38 C 0.75785(12) 0.86118(4) 0.56589(11) 0.0221(3) Uani 1 1 d . . . .
C39 C 0.70936(15) 0.82940(5) 0.51675(15) 0.0375(4) Uani 1 1 d . . . .
H39A H 0.6461 0.8261 0.5232 0.056 Uiso 1 1 calc GR . . .
H39B H 0.7577 0.8120 0.5520 0.056 Uiso 1 1 calc GR . . .
H39C H 0.6931 0.8296 0.4435 0.056 Uiso 1 1 calc GR . . .
C40 C 0.68273(14) 0.88865(5) 0.51526(13) 0.0337(4) Uani 1 1 d . . . .
H40A H 0.7120 0.9084 0.5534 0.051 Uiso 1 1 calc GR . . .
H40B H 0.6175 0.8840 0.5164 0.051 Uiso 1 1 calc GR . . .
H40C H 0.6706 0.8911 0.4436 0.051 Uiso 1 1 calc GR . . .
C41 C 0.85537(12) 0.86690(4) 0.55487(12) 0.0273(3) Uani 1 1 d . . . .
H41A H 0.9052 0.8499 0.5906 0.041 Uiso 1 1 calc GR . . .
H41B H 0.8851 0.8876 0.5855 0.041 Uiso 1 1 calc GR . . .
H41C H 0.8386 0.8669 0.4815 0.041 Uiso 1 1 calc GR . . .
C42 C 0.89875(13) 0.87053(4) 0.95908(12) 0.0260(3) Uani 1 1 d . . . .
C43 C 0.82697(15) 0.87973(5) 1.00449(14) 0.0364(4) Uani 1 1 d . . . .
H43A H 0.7811 0.8618 0.9974 0.055 Uiso 1 1 calc GR . . .
H43B H 0.7859 0.8983 0.9675 0.055 Uiso 1 1 calc GR . . .
H43C H 0.8677 0.8850 1.0778 0.055 Uiso 1 1 calc GR . . .
C44 C 0.97309(14) 0.89811(5) 0.97642(13) 0.0322(4) Uani 1 1 d . . . .
H44A H 0.9361 0.9159 0.9309 0.048 Uiso 1 1 calc GR . . .
H44B H 1.0285 0.8910 0.9609 0.048 Uiso 1 1 calc GR . . .
H44C H 1.0025 0.9051 1.0486 0.048 Uiso 1 1 calc GR . . .
C45 C 0.9549(2) 0.83982(5) 1.00976(15) 0.0508(6) Uani 1 1 d . . . .
H45A H 1.0029 0.8342 0.9823 0.076 Uiso 1 1 calc GR . . .
H45B H 0.9048 0.8226 0.9949 0.076 Uiso 1 1 calc GR . . .
H45C H 0.9932 0.8429 1.0847 0.076 Uiso 1 1 calc GR . . .
O3 O 0.69643(12) 0.74677(3) 0.46087(10) 0.0436(3) Uani 1 1 d . . . .
O4 O 0.71219(14) 0.69468(3) 0.43178(11) 0.0539(4) Uani 1 1 d . . . .
N4 N 0.64641(13) 0.70884(3) 0.53968(11) 0.0334(3) Uani 1 1 d . . . .
N5 N 0.53157(11) 0.74939(3) 0.54682(10) 0.0252(3) Uani 1 1 d . . . .
N6 N 0.67954(11) 0.74362(4) 0.68352(10) 0.0276(3) Uani 1 1 d . . . .
C16 C 0.68774(18) 0.71750(4) 0.47072(14) 0.0401(5) Uani 1 1 d . . . .
C17 C 0.62030(13) 0.73287(4) 0.58747(12) 0.0266(3) Uani 1 1 d . . . .
C18 C 0.53600(13) 0.77120(4) 0.61984(13) 0.0267(3) Uani 1 1 d . . . .
H18 H 0.4842 0.7862 0.6117 0.032 Uiso 1 1 calc R . . .
C19 C 0.62613(14) 0.76743(4) 0.70412(13) 0.0296(4) Uani 1 1 d . . . .
H19 H 0.6493 0.7790 0.7669 0.036 Uiso 1 1 calc R . . .
C20 C 0.63806(16) 0.67527(4) 0.56286(15) 0.0371(4) Uani 1 1 d . . . .
H20A H 0.7072 0.6676 0.6129 0.045 Uiso 1 1 calc R . . .
H20B H 0.6165 0.6628 0.4986 0.045 Uiso 1 1 calc R . . .
C21 C 0.56411(17) 0.66842(4) 0.60637(18) 0.0425(5) Uani 1 1 d . . . .
H21A H 0.4931 0.6737 0.5545 0.051 Uiso 1 1 calc R . . .
H21B H 0.5816 0.6817 0.6684 0.051 Uiso 1 1 calc R . . .
C22 C 0.5707(2) 0.63316(5) 0.6349(2) 0.0597(7) Uani 1 1 d . . . .
H22A H 0.5568 0.6201 0.5740 0.090 Uiso 1 1 calc GR . . .
H22B H 0.5198 0.6283 0.6593 0.090 Uiso 1 1 calc GR . . .
H22C H 0.6398 0.6284 0.6898 0.090 Uiso 1 1 calc GR . . .
C23 C 0.44386(14) 0.74948(4) 0.43834(14) 0.0350(4) Uani 1 1 d . . . .
C24 C 0.34425(16) 0.75066(6) 0.44893(19) 0.0558(6) Uani 1 1 d . . . .
H24A H 0.3408 0.7320 0.4877 0.084 Uiso 1 1 calc GR . . .
H24B H 0.2850 0.7506 0.3801 0.084 Uiso 1 1 calc GR . . .
H24C H 0.3433 0.7701 0.4858 0.084 Uiso 1 1 calc GR . . .
C25 C 0.4431(2) 0.72025(5) 0.37511(16) 0.0572(7) Uani 1 1 d . . . .
H25A H 0.5029 0.7210 0.3615 0.086 Uiso 1 1 calc GR . . .
H25B H 0.3799 0.7202 0.3094 0.086 Uiso 1 1 calc GR . . .
H25C H 0.4460 0.7008 0.4139 0.086 Uiso 1 1 calc GR . . .
C26 C 0.45564(16) 0.77941(4) 0.38547(14) 0.0390(4) Uani 1 1 d . . . .
H26A H 0.4556 0.7982 0.4255 0.059 Uiso 1 1 calc GR . . .
H26B H 0.3982 0.7808 0.3157 0.059 Uiso 1 1 calc GR . . .
H26C H 0.5207 0.7784 0.3812 0.059 Uiso 1 1 calc GR . . .
C27 C 0.78765(15) 0.73370(5) 0.75845(14) 0.0410(5) Uani 1 1 d . . . .
C28 C 0.83750(16) 0.76249(6) 0.82647(17) 0.0548(6) Uani 1 1 d . . . .
H28A H 0.8319 0.7810 0.7829 0.082 Uiso 1 1 calc GR . . .
H28B H 0.9102 0.7579 0.8718 0.082 Uiso 1 1 calc GR . . .
H28C H 0.8025 0.7671 0.8686 0.082 Uiso 1 1 calc GR . . .
C29 C 0.85043(17) 0.72521(6) 0.70152(17) 0.0540(6) Uani 1 1 d . . . .
H29A H 0.8260 0.7049 0.6651 0.081 Uiso 1 1 calc GR . . .
H29B H 0.9232 0.7233 0.7515 0.081 Uiso 1 1 calc GR . . .
H29C H 0.8422 0.7420 0.6515 0.081 Uiso 1 1 calc GR . . .
C30 C 0.78164(17) 0.70567(6) 0.82325(15) 0.0491(6) Uani 1 1 d . . . .
H30A H 0.7385 0.7116 0.8560 0.074 Uiso 1 1 calc GR . . .
H30B H 0.8510 0.7004 0.8767 0.074 Uiso 1 1 calc GR . . .
H30C H 0.7516 0.6871 0.7785 0.074 Uiso 1 1 calc GR . . .
O7 O 0.36187(8) 0.82347(3) 0.57784(10) 0.0298(3) Uani 1 1 d . . . .
O8 O 0.46939(8) 0.84695(3) 0.52554(9) 0.0268(2) Uani 1 1 d . . . .
N10 N 0.34608(9) 0.87620(3) 0.53957(10) 0.0186(2) Uani 1 1 d . . . .
N11 N 0.25282(9) 0.88242(3) 0.64097(9) 0.0178(2) Uani 1 1 d . . . .
N12 N 0.16029(9) 0.87586(3) 0.47408(9) 0.0171(2) Uani 1 1 d . . . .
C46 C 0.39710(11) 0.84610(4) 0.54821(12) 0.0223(3) Uani 1 1 d . . . .
C47 C 0.25796(11) 0.87707(3) 0.55167(11) 0.0168(3) Uani 1 1 d . . . .
C48 C 0.15034(11) 0.88576(3) 0.61816(11) 0.0188(3) Uani 1 1 d . . . .
H48 H 0.1247 0.8899 0.6664 0.023 Uiso 1 1 calc R . . .
C49 C 0.09360(11) 0.88205(3) 0.51552(11) 0.0185(3) Uani 1 1 d . . . .
H49 H 0.0208 0.8834 0.4782 0.022 Uiso 1 1 calc R . . .
C50 C 0.37189(11) 0.90397(3) 0.49457(11) 0.0200(3) Uani 1 1 d . . . .
H50A H 0.3095 0.9173 0.4589 0.024 Uiso 1 1 calc R . . .
H50B H 0.3918 0.8964 0.4417 0.024 Uiso 1 1 calc R . . .
C51 C 0.45784(12) 0.92469(4) 0.57130(12) 0.0230(3) Uani 1 1 d . . . .
H51A H 0.5195 0.9114 0.6106 0.028 Uiso 1 1 calc R . . .
H51B H 0.4364 0.9340 0.6210 0.028 Uiso 1 1 calc R . . .
C52 C 0.48501(13) 0.95149(4) 0.51720(13) 0.0294(4) Uani 1 1 d . . . .
H52A H 0.5099 0.9423 0.4707 0.044 Uiso 1 1 calc GR . . .
H52B H 0.5389 0.9649 0.5689 0.044 Uiso 1 1 calc GR . . .
H52C H 0.4237 0.9645 0.4772 0.044 Uiso 1 1 calc GR . . .
C53 C 0.33582(11) 0.88350(4) 0.75218(11) 0.0238(3) Uani 1 1 d . . . .
C54 C 0.33938(16) 0.91739(5) 0.79012(16) 0.0505(6) Uani 1 1 d . . . .
H54A H 0.2720 0.9231 0.7845 0.076 Uiso 1 1 calc GR . . .
H54B H 0.3569 0.9320 0.7479 0.076 Uiso 1 1 calc GR . . .
H54C H 0.3916 0.9189 0.8625 0.076 Uiso 1 1 calc GR . . .
C55 C 0.44132(12) 0.87320(5) 0.76598(13) 0.0338(4) Uani 1 1 d . . . .
H55A H 0.4645 0.8879 0.7286 0.051 Uiso 1 1 calc GR . . .
H55B H 0.4369 0.8516 0.7386 0.051 Uiso 1 1 calc GR . . .
H55C H 0.4905 0.8735 0.8396 0.051 Uiso 1 1 calc GR . . .
C56 C 0.30269(13) 0.86014(5) 0.81188(14) 0.0398(5) Uani 1 1 d . . . .
H56A H 0.2905 0.8391 0.7790 0.060 Uiso 1 1 calc GR . . .
H56B H 0.2392 0.8678 0.8117 0.060 Uiso 1 1 calc GR . . .
H56C H 0.3570 0.8585 0.8833 0.060 Uiso 1 1 calc GR . . .
C57 C 0.12144(11) 0.86797(4) 0.36042(11) 0.0216(3) Uani 1 1 d . . . .
C58 C 0.19769(13) 0.84698(4) 0.34304(13) 0.0319(4) Uani 1 1 d . . . .
H58A H 0.2165 0.8286 0.3898 0.048 Uiso 1 1 calc GR . . .
H58B H 0.2595 0.8594 0.3569 0.048 Uiso 1 1 calc GR . . .
H58C H 0.1659 0.8395 0.2713 0.048 Uiso 1 1 calc GR . . .
C59 C 0.02129(12) 0.84909(4) 0.32650(13) 0.0282(3) Uani 1 1 d . . . .
H59A H -0.0316 0.8630 0.3289 0.042 Uiso 1 1 calc GR . . .
H59B H 0.0334 0.8309 0.3731 0.042 Uiso 1 1 calc GR . . .
H59C H -0.0020 0.8413 0.2558 0.042 Uiso 1 1 calc GR . . .
C60 C 0.10032(13) 0.89916(4) 0.30033(12) 0.0283(3) Uani 1 1 d . . . .
H60A H 0.1655 0.9102 0.3185 0.042 Uiso 1 1 calc GR . . .
H60B H 0.0558 0.9127 0.3178 0.042 Uiso 1 1 calc GR . . .
H60C H 0.0661 0.8946 0.2260 0.042 Uiso 1 1 calc GR . . .
O1 O 0.95685(9) 0.55948(3) 0.88045(9) 0.0295(3) Uani 1 1 d . . . .
O2 O 0.84012(11) 0.59925(3) 0.81707(10) 0.0374(3) Uani 1 1 d . . . .
N1 N 0.78799(10) 0.54766(3) 0.78079(10) 0.0227(3) Uani 1 1 d . . . .
N2 N 0.82282(9) 0.49856(3) 0.87769(9) 0.0189(3) Uani 1 1 d . . . .
N3 N 0.85792(9) 0.49871(3) 0.74649(9) 0.0199(3) Uani 1 1 d . . . .
C1 C 0.86925(13) 0.57113(4) 0.83073(12) 0.0264(3) Uani 1 1 d . . . .
C2 C 0.81868(10) 0.51641(3) 0.79807(11) 0.0184(3) Uani 1 1 d . . . .
C3 C 0.86750(13) 0.46972(4) 0.87654(13) 0.0264(3) Uani 1 1 d . . . .
H3 H 0.8813 0.4528 0.9246 0.032 Uiso 1 1 calc R . . .
C4 C 0.88811(13) 0.46966(4) 0.79576(13) 0.0272(3) Uani 1 1 d . . . .
H4 H 0.9182 0.4526 0.7759 0.033 Uiso 1 1 calc R . . .
C5 C 0.68443(12) 0.55773(4) 0.70651(12) 0.0258(3) Uani 1 1 d . . . .
H5A H 0.6902 0.5734 0.6585 0.031 Uiso 1 1 calc R . . .
H5B H 0.6519 0.5687 0.7444 0.031 Uiso 1 1 calc R . . .
C6 C 0.61454(12) 0.53074(4) 0.64356(13) 0.0303(4) Uani 1 1 d . . . .
H6A H 0.6012 0.5162 0.6899 0.036 Uiso 1 1 calc R . . .
H6B H 0.6491 0.5183 0.6104 0.036 Uiso 1 1 calc R . . .
C7 C 0.51279(14) 0.54375(5) 0.56076(15) 0.0412(5) Uani 1 1 d . . . .
H7A H 0.4809 0.5573 0.5931 0.062 Uiso 1 1 calc GR . . .
H7B H 0.4666 0.5260 0.5250 0.062 Uiso 1 1 calc GR . . .
H7C H 0.5253 0.5564 0.5109 0.062 Uiso 1 1 calc GR . . .
C8 C 0.78754(11) 0.50769(4) 0.95693(12) 0.0218(3) Uani 1 1 d . . . .
C9 C 0.81056(15) 0.47988(5) 1.03138(14) 0.0361(4) Uani 1 1 d . . . .
H9A H 0.8848 0.4758 1.0661 0.054 Uiso 1 1 calc GR . . .
H9B H 0.7744 0.4608 0.9930 0.054 Uiso 1 1 calc GR . . .
H9C H 0.7873 0.4851 1.0830 0.054 Uiso 1 1 calc GR . . .
C10 C 0.84419(16) 0.53737(5) 1.01520(16) 0.0418(5) Uani 1 1 d . . . .
H10A H 0.8207 0.5559 0.9689 0.063 Uiso 1 1 calc GR . . .
H10B H 0.9183 0.5345 1.0401 0.063 Uiso 1 1 calc GR . . .
H10C H 0.8301 0.5409 1.0741 0.063 Uiso 1 1 calc GR . . .
C11 C 0.67177(13) 0.51327(5) 0.90356(14) 0.0331(4) Uani 1 1 d . . . .
H11A H 0.6370 0.4944 0.8626 0.050 Uiso 1 1 calc GR . . .
H11B H 0.6558 0.5319 0.8581 0.050 Uiso 1 1 calc GR . . .
H11C H 0.6480 0.5171 0.9557 0.050 Uiso 1 1 calc GR . . .
C12 C 0.87639(12) 0.50610(4) 0.65455(11) 0.0228(3) Uani 1 1 d . . . .
C13 C 0.84326(14) 0.53957(4) 0.61186(13) 0.0304(4) Uani 1 1 d . . . .
H13A H 0.8802 0.5553 0.6663 0.046 Uiso 1 1 calc GR . . .
H13B H 0.7691 0.5419 0.5877 0.046 Uiso 1 1 calc GR . . .
H13C H 0.8592 0.5431 0.5541 0.046 Uiso 1 1 calc GR . . .
C14 C 0.99194(13) 0.50260(5) 0.69076(13) 0.0309(4) Uani 1 1 d . . . .
H14A H 1.0138 0.4810 0.7175 0.046 Uiso 1 1 calc GR . . .
H14B H 1.0293 0.5182 0.7455 0.046 Uiso 1 1 calc GR . . .
H14C H 1.0069 0.5064 0.6325 0.046 Uiso 1 1 calc GR . . .
C15 C 0.81712(14) 0.48114(4) 0.57173(13) 0.0318(4) Uani 1 1 d . . . .
H15A H 0.7436 0.4828 0.5520 0.048 Uiso 1 1 calc GR . . .
H15B H 0.8418 0.4598 0.5992 0.048 Uiso 1 1 calc GR . . .
H15C H 0.8281 0.4849 0.5110 0.048 Uiso 1 1 calc GR . . .
C61 C 0.29212(14) 0.64617(5) 0.57489(15) 0.0389(4) Uani 1 1 d . . . .
H61 H 0.2664 0.6620 0.5223 0.047 Uiso 1 1 calc R . . .
C62 C 0.35254(15) 0.65504(5) 0.67693(15) 0.0391(4) Uani 1 1 d . . . .
H62 H 0.3678 0.6769 0.6941 0.047 Uiso 1 1 calc R . . .
C63 C 0.39071(15) 0.63211(5) 0.75370(15) 0.0403(4) Uani 1 1 d . . . .
H63 H 0.4321 0.6381 0.8236 0.048 Uiso 1 1 calc R . . .
C64 C 0.36809(17) 0.60040(5) 0.72784(15) 0.0418(5) Uani 1 1 d . . . .
H64 H 0.3945 0.5846 0.7803 0.050 Uiso 1 1 calc R . . .
C65 C 0.30710(15) 0.59146(5) 0.62594(14) 0.0364(4) Uani 1 1 d . . . .
H65 H 0.2915 0.5696 0.6089 0.044 Uiso 1 1 calc R . . .
C66 C 0.26910(14) 0.61433(5) 0.54940(14) 0.0344(4) Uani 1 1 d . . . .
H66 H 0.2273 0.6083 0.4796 0.041 Uiso 1 1 calc R . . .
C73 C 1.00935(17) 0.76654(5) 0.57840(16) 0.0454(5) Uani 1 1 d . . . .
H73 H 0.9398 0.7701 0.5638 0.055 Uiso 1 1 calc R . . .
C74 C 1.06601(18) 0.79080(6) 0.56522(17) 0.0500(5) Uani 1 1 d . . . .
H74 H 1.0359 0.8112 0.5428 0.060 Uiso 1 1 calc R . . .
C75 C 1.16638(18) 0.78539(6) 0.58463(16) 0.0531(6) Uani 1 1 d . . . .
H75 H 1.2054 0.8020 0.5751 0.064 Uiso 1 1 calc R . . .
C76 C 1.21008(17) 0.75560(7) 0.61807(16) 0.0547(6) Uani 1 1 d . . . .
H76 H 1.2791 0.7518 0.6314 0.066 Uiso 1 1 calc R . . .
C77 C 1.15314(19) 0.73146(6) 0.63208(16) 0.0505(5) Uani 1 1 d . . . .
H77 H 1.1830 0.7110 0.6550 0.061 Uiso 1 1 calc R . . .
C78 C 1.05359(18) 0.73710(5) 0.61277(15) 0.0447(5) Uani 1 1 d . . . .
H78 H 1.0148 0.7206 0.6232 0.054 Uiso 1 1 calc R . . .
C67 C 0.59187(13) 0.52395(5) 0.31732(14) 0.0337(4) Uani 1 1 d . . . .
H67 H 0.5388 0.5242 0.3379 0.040 Uiso 1 1 calc R . . .
C68 C 0.64191(13) 0.55184(4) 0.31739(14) 0.0341(4) Uani 1 1 d . . . .
H68 H 0.6234 0.5713 0.3382 0.041 Uiso 1 1 calc R . . .
C69 C 0.71876(13) 0.55167(4) 0.28732(14) 0.0342(4) Uani 1 1 d . . . .
H69 H 0.7524 0.5710 0.2865 0.041 Uiso 1 1 calc R . . .
C70 C 0.74664(13) 0.52339(5) 0.25843(14) 0.0342(4) Uani 1 1 d . . . .
H70 H 0.8001 0.5232 0.2385 0.041 Uiso 1 1 calc R . . .
C71 C 0.69666(14) 0.49536(5) 0.25854(14) 0.0356(4) Uani 1 1 d . . . .
H71 H 0.7159 0.4759 0.2388 0.043 Uiso 1 1 calc R . . .
C72 C 0.61853(14) 0.49578(4) 0.28756(14) 0.0354(4) Uani 1 1 d . . . .
H72 H 0.5835 0.4766 0.2869 0.042 Uiso 1 1 calc R . . .

loop_
_atom_site_aniso_label
_atom_site_aniso_U_11
_atom_site_aniso_U_22
_atom_site_aniso_U_33
_atom_site_aniso_U_23
_atom_site_aniso_U_13
_atom_site_aniso_U_12
O5 0.0330(6) 0.0215(6) 0.0275(6) 0.0026(4) 0.0157(5) -0.0009(5)
O6 0.0253(6) 0.0429(7) 0.0303(6) -0.0055(5) 0.0172(5) -0.0115(5)
N7 0.0157(6) 0.0195(6) 0.0215(6) -0.0004(5) 0.0076(5) 0.0012(5)
N8 0.0178(6) 0.0189(6) 0.0184(6) 0.0017(5) 0.0087(5) -0.0009(5)
N9 0.0232(6) 0.0184(6) 0.0186(6) 0.0028(5) 0.0102(5) -0.0011(5)
C31 0.0254(8) 0.0260(8) 0.0177(7) -0.0030(6) 0.0128(6) -0.0070(6)
C32 0.0200(7) 0.0125(6) 0.0182(7) 0.0015(5) 0.0087(6) 0.0001(5)
C33 0.0209(7) 0.0251(8) 0.0270(8) 0.0015(6) 0.0127(6) -0.0045(6)
C34 0.0262(8) 0.0243(8) 0.0274(8) 0.0030(6) 0.0165(7) -0.0039(6)
C35 0.0217(8) 0.0291(9) 0.0473(11) -0.0089(8) 0.0015(8) 0.0084(7)
C36 0.0225(11) 0.0230(12) 0.0285(12) -0.0016(8) 0.0117(9) -0.0015(8)
C36A 0.019(3) 0.026(3) 0.024(3) 0.002(2) 0.006(2) 0.003(2)
C37 0.0300(15) 0.0237(13) 0.0303(14) 0.0027(10) 0.0115(12) 0.0033(11)
C37A 0.037(5) 0.024(4) 0.032(4) 0.004(3) 0.012(3) 0.012(3)
C38 0.0213(7) 0.0280(8) 0.0164(7) -0.0009(6) 0.0080(6) -0.0006(6)
C39 0.0413(10) 0.0425(11) 0.0330(10) -0.0163(8) 0.0206(8) -0.0135(8)
C40 0.0309(9) 0.0462(11) 0.0251(8) 0.0116(7) 0.0137(7) 0.0114(8)
C41 0.0250(8) 0.0394(10) 0.0195(8) 0.0018(7) 0.0118(6) -0.0004(7)
C42 0.0344(9) 0.0273(8) 0.0147(7) 0.0024(6) 0.0097(6) -0.0013(7)
C43 0.0468(11) 0.0415(11) 0.0282(9) -0.0069(8) 0.0235(8) -0.0128(8)
C44 0.0320(9) 0.0442(10) 0.0188(8) -0.0046(7) 0.0101(7) -0.0095(8)
C45 0.0779(16) 0.0376(11) 0.0213(9) 0.0086(8) 0.0092(10) 0.0150(10)
O3 0.0800(10) 0.0271(7) 0.0389(7) 0.0072(5) 0.0403(8) 0.0115(6)
O4 0.1082(13) 0.0308(7) 0.0484(9) 0.0060(6) 0.0579(9) 0.0177(8)
N4 0.0580(10) 0.0211(7) 0.0295(8) 0.0053(6) 0.0271(7) 0.0132(7)
N5 0.0301(7) 0.0181(6) 0.0229(7) 0.0021(5) 0.0082(6) 0.0052(5)
N6 0.0300(7) 0.0370(8) 0.0174(6) 0.0065(5) 0.0124(6) 0.0145(6)
C16 0.0757(14) 0.0262(9) 0.0332(10) 0.0078(7) 0.0379(10) 0.0146(9)
C17 0.0376(9) 0.0248(8) 0.0199(8) 0.0055(6) 0.0153(7) 0.0111(7)
C18 0.0310(8) 0.0211(8) 0.0297(8) 0.0007(6) 0.0151(7) 0.0071(6)
C19 0.0377(9) 0.0303(9) 0.0226(8) -0.0006(6) 0.0152(7) 0.0088(7)
C20 0.0548(12) 0.0245(9) 0.0408(10) 0.0079(7) 0.0295(9) 0.0124(8)
C21 0.0511(12) 0.0275(10) 0.0592(13) 0.0157(9) 0.0341(10) 0.0165(8)
C22 0.0676(15) 0.0348(12) 0.101(2) 0.0281(12) 0.0592(15) 0.0203(11)
C23 0.0368(10) 0.0220(8) 0.0282(9) 0.0006(7) -0.0007(7) 0.0003(7)
C24 0.0323(11) 0.0511(14) 0.0615(15) 0.0047(11) 0.0019(10) -0.0095(9)
C25 0.0785(16) 0.0255(10) 0.0325(11) -0.0045(8) -0.0051(10) 0.0014(10)
C26 0.0462(11) 0.0272(9) 0.0238(9) 0.0040(7) -0.0013(8) 0.0022(8)
C27 0.0331(10) 0.0631(13) 0.0241(9) 0.0125(8) 0.0107(8) 0.0235(9)
C28 0.0352(11) 0.0798(17) 0.0345(11) 0.0037(11) 0.0030(9) 0.0122(11)
C29 0.0404(11) 0.0803(17) 0.0462(12) 0.0169(11) 0.0242(10) 0.0296(11)
C30 0.0527(12) 0.0648(14) 0.0263(10) 0.0193(9) 0.0149(9) 0.0305(11)
O7 0.0219(6) 0.0199(6) 0.0498(7) 0.0059(5) 0.0182(5) 0.0028(4)
O8 0.0176(5) 0.0263(6) 0.0394(7) -0.0044(5) 0.0157(5) 0.0005(4)
N10 0.0158(6) 0.0174(6) 0.0243(6) 0.0009(5) 0.0106(5) 0.0008(5)
N11 0.0148(6) 0.0194(6) 0.0176(6) 0.0011(5) 0.0060(5) 0.0009(5)
N12 0.0153(6) 0.0183(6) 0.0171(6) -0.0002(5) 0.0069(5) 0.0014(5)
C46 0.0152(7) 0.0193(7) 0.0306(8) -0.0016(6) 0.0089(6) 0.0009(6)
C47 0.0156(7) 0.0146(7) 0.0195(7) 0.0008(5) 0.0075(6) 0.0013(5)
C48 0.0160(7) 0.0201(7) 0.0214(7) 0.0011(6) 0.0095(6) 0.0014(5)
C49 0.0143(7) 0.0194(7) 0.0218(7) 0.0020(6) 0.0081(6) 0.0019(5)
C50 0.0203(7) 0.0189(7) 0.0220(7) 0.0000(6) 0.0108(6) -0.0016(6)
C51 0.0212(7) 0.0227(8) 0.0244(8) -0.0016(6) 0.0098(6) -0.0036(6)
C52 0.0294(8) 0.0260(9) 0.0322(9) -0.0001(7) 0.0135(7) -0.0079(7)
C53 0.0176(7) 0.0328(9) 0.0156(7) -0.0007(6) 0.0029(6) 0.0001(6)
C54 0.0408(11) 0.0456(12) 0.0369(11) -0.0193(9) -0.0068(9) 0.0026(9)
C55 0.0167(8) 0.0577(12) 0.0221(8) 0.0085(8) 0.0047(6) 0.0021(7)
C56 0.0228(8) 0.0700(14) 0.0230(9) 0.0157(8) 0.0074(7) 0.0007(8)
C57 0.0186(7) 0.0284(8) 0.0158(7) -0.0043(6) 0.0061(6) -0.0006(6)
C58 0.0265(8) 0.0411(10) 0.0268(9) -0.0139(7) 0.0110(7) -0.0002(7)
C59 0.0247(8) 0.0347(9) 0.0223(8) -0.0065(7) 0.0082(7) -0.0071(7)
C60 0.0276(8) 0.0370(9) 0.0180(7) 0.0027(6) 0.0085(6) -0.0020(7)
O1 0.0246(6) 0.0316(6) 0.0264(6) -0.0030(5) 0.0065(5) -0.0086(5)
O2 0.0507(8) 0.0184(6) 0.0453(8) -0.0025(5) 0.0238(6) -0.0037(5)
N1 0.0212(6) 0.0166(6) 0.0238(7) 0.0011(5) 0.0045(5) 0.0017(5)
N2 0.0171(6) 0.0183(6) 0.0199(6) -0.0003(5) 0.0072(5) -0.0004(5)
N3 0.0194(6) 0.0193(6) 0.0189(6) 0.0005(5) 0.0070(5) 0.0005(5)
C1 0.0344(9) 0.0215(8) 0.0246(8) -0.0030(6) 0.0147(7) -0.0072(7)
C2 0.0125(6) 0.0196(7) 0.0180(7) -0.0012(5) 0.0027(5) -0.0017(5)
C3 0.0329(9) 0.0195(8) 0.0307(9) 0.0050(6) 0.0178(7) 0.0054(6)
C4 0.0339(9) 0.0201(8) 0.0308(9) 0.0035(6) 0.0175(7) 0.0062(6)
C5 0.0226(8) 0.0250(8) 0.0266(8) 0.0072(6) 0.0084(7) 0.0076(6)
C6 0.0212(8) 0.0354(9) 0.0260(8) 0.0022(7) 0.0037(7) 0.0050(7)
C7 0.0233(9) 0.0536(12) 0.0346(10) 0.0075(9) 0.0028(8) 0.0074(8)
C8 0.0191(7) 0.0253(8) 0.0217(7) -0.0015(6) 0.0099(6) -0.0005(6)
C9 0.0421(10) 0.0438(11) 0.0282(9) 0.0098(8) 0.0209(8) 0.0141(8)
C10 0.0432(11) 0.0486(12) 0.0433(11) -0.0236(9) 0.0282(9) -0.0192(9)
C11 0.0230(8) 0.0471(11) 0.0314(9) 0.0067(8) 0.0145(7) 0.0056(7)
C12 0.0228(8) 0.0276(8) 0.0171(7) 0.0006(6) 0.0083(6) 0.0003(6)
C13 0.0357(9) 0.0316(9) 0.0230(8) 0.0069(7) 0.0127(7) 0.0040(7)
C14 0.0252(8) 0.0409(10) 0.0269(9) 0.0056(7) 0.0122(7) 0.0004(7)
C15 0.0322(9) 0.0379(10) 0.0216(8) -0.0063(7) 0.0089(7) -0.0026(7)
C61 0.0326(9) 0.0406(11) 0.0390(10) 0.0059(8) 0.0124(8) 0.0082(8)
C62 0.0390(10) 0.0381(10) 0.0429(11) -0.0062(8) 0.0211(9) 0.0011(8)
C63 0.0425(11) 0.0538(12) 0.0287(9) -0.0058(8) 0.0199(8) -0.0001(9)
C64 0.0531(12) 0.0456(12) 0.0303(10) 0.0064(8) 0.0221(9) 0.0041(9)
C65 0.0411(10) 0.0360(10) 0.0354(10) -0.0001(8) 0.0202(8) 0.0014(8)
C66 0.0285(9) 0.0414(10) 0.0311(9) -0.0006(8) 0.0117(7) 0.0040(7)
C73 0.0420(11) 0.0543(13) 0.0383(11) 0.0000(9) 0.0167(9) -0.0136(9)
C74 0.0559(13) 0.0471(12) 0.0425(12) 0.0083(9) 0.0186(10) -0.0122(10)
C75 0.0507(13) 0.0684(16) 0.0333(11) -0.0004(10) 0.0132(9) -0.0329(12)
C76 0.0335(11) 0.095(2) 0.0290(10) -0.0025(11) 0.0082(9) -0.0066(11)
C77 0.0650(15) 0.0523(13) 0.0354(11) 0.0017(9) 0.0239(10) 0.0033(11)
C78 0.0602(13) 0.0418(11) 0.0366(11) -0.0090(8) 0.0259(10) -0.0220(10)
C67 0.0227(8) 0.0456(11) 0.0314(9) 0.0033(8) 0.0113(7) 0.0007(7)
C68 0.0294(9) 0.0333(10) 0.0316(9) -0.0018(7) 0.0070(7) 0.0045(7)
C69 0.0288(9) 0.0336(10) 0.0318(9) 0.0034(7) 0.0065(7) -0.0074(7)
C70 0.0225(8) 0.0504(11) 0.0286(9) 0.0035(8) 0.0107(7) 0.0004(7)
C71 0.0352(10) 0.0338(10) 0.0327(9) 0.0000(7) 0.0111(8) 0.0073(8)
C72 0.0329(9) 0.0318(10) 0.0354(10) 0.0064(7) 0.0104(8) -0.0057(7)

loop_
_atom_type_symbol
_atom_type_description
_atom_type_scat_dispersion_real
_atom_type_scat_dispersion_imag
_atom_type_scat_source
C C 0.0033 0.0016 'International Tables Vol C Tables 4.2.6.8 and 6.1.1.4'
H H 0.0000 0.0000 'International Tables Vol C Tables 4.2.6.8 and 6.1.1.4'
N N 0.0061 0.0033 'International Tables Vol C Tables 4.2.6.8 and 6.1.1.4'
O O 0.0106 0.0060 'International Tables Vol C Tables 4.2.6.8 and 6.1.1.4'

loop_
_geom_angle_atom_site_label_1
_geom_angle_atom_site_label_2
_geom_angle_atom_site_label_3
_geom_angle
C31 N7 C35 119.09(13)
C32 N7 C31 118.62(12)
C32 N7 C35 122.08(13)
C32 N8 C33 108.35(12)
C32 N8 C38 131.87(12)
C33 N8 C38 119.61(12)
C32 N9 C34 107.87(12)
C32 N9 C42 128.68(13)
C34 N9 C42 123.44(13)
O5 C31 O6 129.50(15)
O5 C31 N7 115.90(13)
O6 C31 N7 114.59(14)
N8 C32 N7 126.41(13)
N8 C32 N9 107.99(12)
N9 C32 N7 125.55(13)
N8 C33 H33 126.2
C34 C33 N8 107.60(14)
C34 C33 H33 126.2
N9 C34 H34 125.9
C33 C34 N9 108.16(13)
C33 C34 H34 125.9
N7 C35 H35A 108.1
N7 C35 H35B 108.1
N7 C35 H35C 104.5
N7 C35 H35D 104.5
H35A C35 H35B 107.3
H35C C35 H35D 105.7
C36 C35 N7 116.81(16)
C36 C35 H35A 108.1
C36 C35 H35B 108.1
C36A C35 N7 131.0(3)
C36A C35 H35C 104.5
C36A C35 H35D 104.5
C35 C36 H36A 109.5
C35 C36 H36B 109.5
C35 C36 C37 110.60(19)
H36A C36 H36B 108.1
C37 C36 H36A 109.5
C37 C36 H36B 109.5
C35 C36A H36C 108.0
C35 C36A H36D 108.0
C35 C36A C37A 117.1(5)
H36C C36A H36D 107.3
C37A C36A H36C 108.0
C37A C36A H36D 108.0
C36 C37 H37A 109.5
C36 C37 H37B 109.5
C36 C37 H37C 109.5
H37A C37 H37B 109.5
H37A C37 H37C 109.5
H37B C37 H37C 109.5
C36A C37A H37D 109.5
C36A C37A H37E 109.5
C36A C37A H37F 109.5
H37D C37A H37E 109.5
H37D C37A H37F 109.5
H37E C37A H37F 109.5
N8 C38 C39 106.95(13)
N8 C38 C40 106.04(12)
N8 C38 C41 113.50(12)
C39 C38 C40 110.77(14)
C41 C38 C39 110.18(14)
C41 C38 C40 109.32(13)
C38 C39 H39A 109.5
C38 C39 H39B 109.5
C38 C39 H39C 109.5
H39A C39 H39B 109.5
H39A C39 H39C 109.5
H39B C39 H39C 109.5
C38 C40 H40A 109.5
C38 C40 H40B 109.5
C38 C40 H40C 109.5
H40A C40 H40B 109.5
H40A C40 H40C 109.5
H40B C40 H40C 109.5
C38 C41 H41A 109.5
C38 C41 H41B 109.5
C38 C41 H41C 109.5
H41A C41 H41B 109.5
H41A C41 H41C 109.5
H41B C41 H41C 109.5
N9 C42 C43 107.70(14)
N9 C42 C44 110.58(12)
N9 C42 C45 108.81(13)
C43 C42 C44 108.40(14)
C43 C42 C45 109.24(15)
C45 C42 C44 111.99(16)
C42 C43 H43A 109.5
C42 C43 H43B 109.5
C42 C43 H43C 109.5
H43A C43 H43B 109.5
H43A C43 H43C 109.5
H43B C43 H43C 109.5
C42 C44 H44A 109.5
C42 C44 H44B 109.5
C42 C44 H44C 109.5
H44A C44 H44B 109.5
H44A C44 H44C 109.5
H44B C44 H44C 109.5
C42 C45 H45A 109.5
C42 C45 H45B 109.5
C42 C45 H45C 109.5
H45A C45 H45B 109.5
H45A C45 H45C 109.5
H45B C45 H45C 109.5
C16 N4 C20 120.67(14)
C17 N4 C16 118.13(14)
C17 N4 C20 121.10(14)
C17 N5 C18 107.78(13)
C17 N5 C23 130.36(14)
C18 N5 C23 121.41(13)
C17 N6 C19 107.98(13)
C17 N6 C27 128.59(14)
C19 N6 C27 123.38(15)
O3 C16 N4 115.25(15)
O4 C16 O3 129.62(18)
O4 C16 N4 115.09(16)
N5 C17 N4 126.14(15)
N6 C17 N4 125.26(15)
N6 C17 N5 108.60(13)
N5 C18 H18 126.0
C19 C18 N5 107.93(14)
C19 C18 H18 126.0
N6 C19 H19 126.2
C18 C19 N6 107.69(14)
C18 C19 H19 126.2
N4 C20 H20A 108.4
N4 C20 H20B 108.4
N4 C20 C21 115.49(15)
H20A C20 H20B 107.5
C21 C20 H20A 108.4
C21 C20 H20B 108.4
C20 C21 H21A 109.8
C20 C21 H21B 109.8
C20 C21 C22 109.28(16)
H21A C21 H21B 108.3
C22 C21 H21A 109.8
C22 C21 H21B 109.8
C21 C22 H22A 109.5
C21 C22 H22B 109.5
C21 C22 H22C 109.5
H22A C22 H22B 109.5
H22A C22 H22C 109.5
H22B C22 H22C 109.5
N5 C23 C24 106.66(16)
N5 C23 C25 113.32(15)
N5 C23 C26 106.97(14)
C25 C23 C24 109.86(18)
C26 C23 C24 110.84(16)
C26 C23 C25 109.15(17)
C23 C24 H24A 109.5
C23 C24 H24B 109.5
C23 C24 H24C 109.5
H24A C24 H24B 109.5
H24A C24 H24C 109.5
H24B C24 H24C 109.5
C23 C25 H25A 109.5
C23 C25 H25B 109.5
C23 C25 H25C 109.5
H25A C25 H25B 109.5
H25A C25 H25C 109.5
H25B C25 H25C 109.5
C23 C26 H26A 109.5
C23 C26 H26B 109.5
C23 C26 H26C 109.5
H26A C26 H26B 109.5
H26A C26 H26C 109.5
H26B C26 H26C 109.5
N6 C27 C28 106.49(16)
N6 C27 C29 111.14(15)
N6 C27 C30 108.65(17)
C28 C27 C29 108.0(2)
C28 C27 C30 110.68(17)
C29 C27 C30 111.75(17)
C27 C28 H28A 109.5
C27 C28 H28B 109.5
C27 C28 H28C 109.5
H28A C28 H28B 109.5
H28A C28 H28C 109.5
H28B C28 H28C 109.5
C27 C29 H29A 109.5
C27 C29 H29B 109.5
C27 C29 H29C 109.5
H29A C29 H29B 109.5
H29A C29 H29C 109.5
H29B C29 H29C 109.5
C27 C30 H30A 109.5
C27 C30 H30B 109.5
C27 C30 H30C 109.5
H30A C30 H30B 109.5
H30A C30 H30C 109.5
H30B C30 H30C 109.5
C46 N10 C50 120.36(12)
C47 N10 C46 119.24(12)
C47 N10 C50 118.81(12)
C47 N11 C48 108.32(12)
C47 N11 C53 131.39(12)
C48 N11 C53 120.22(12)
C47 N12 C49 108.22(12)
C47 N12 C57 129.93(12)
C49 N12 C57 121.81(12)
O7 C46 N10 114.68(13)
O8 C46 O7 130.47(14)
O8 C46 N10 114.85(13)
N11 C47 N10 126.27(13)
N11 C47 N12 107.84(12)
N12 C47 N10 125.60(13)
N11 C48 H48 126.1
C49 C48 N11 107.77(13)
C49 C48 H48 126.1
N12 C49 H49 126.1
C48 C49 N12 107.77(12)
C48 C49 H49 126.1
N10 C50 H50A 108.5
N10 C50 H50B 108.5
N10 C50 C51 114.94(12)
H50A C50 H50B 107.5
C51 C50 H50A 108.5
C51 C50 H50B 108.5
C50 C51 H51A 109.3
C50 C51 H51B 109.3
C50 C51 C52 111.45(13)
H51A C51 H51B 108.0
C52 C51 H51A 109.3
C52 C51 H51B 109.3
C51 C52 H52A 109.5
C51 C52 H52B 109.5
C51 C52 H52C 109.5
H52A C52 H52B 109.5
H52A C52 H52C 109.5
H52B C52 H52C 109.5
N11 C53 C54 107.10(13)
N11 C53 C55 113.62(13)
N11 C53 C56 106.32(13)
C54 C53 C55 110.67(15)
C54 C53 C56 111.16(17)
C55 C53 C56 107.93(14)
C53 C54 H54A 109.5
C53 C54 H54B 109.5
C53 C54 H54C 109.5
H54A C54 H54B 109.5
H54A C54 H54C 109.5
H54B C54 H54C 109.5
C53 C55 H55A 109.5
C53 C55 H55B 109.5
C53 C55 H55C 109.5
H55A C55 H55B 109.5
H55A C55 H55C 109.5
H55B C55 H55C 109.5
C53 C56 H56A 109.5
C53 C56 H56B 109.5
C53 C56 H56C 109.5
H56A C56 H56B 109.5
H56A C56 H56C 109.5
H56B C56 H56C 109.5
N12 C57 C58 111.52(12)
N12 C57 C59 106.86(12)
N12 C57 C60 108.34(12)
C58 C57 C59 108.06(13)
C60 C57 C58 111.78(14)
C60 C57 C59 110.17(13)
C57 C58 H58A 109.5
C57 C58 H58B 109.5
C57 C58 H58C 109.5
H58A C58 H58B 109.5
H58A C58 H58C 109.5
H58B C58 H58C 109.5
C57 C59 H59A 109.5
C57 C59 H59B 109.5
C57 C59 H59C 109.5
H59A C59 H59B 109.5
H59A C59 H59C 109.5
H59B C59 H59C 109.5
C57 C60 H60A 109.5
C57 C60 H60B 109.5
C57 C60 H60C 109.5
H60A C60 H60B 109.5
H60A C60 H60C 109.5
H60B C60 H60C 109.5
C1 N1 C5 120.43(13)
C2 N1 C1 115.51(12)
C2 N1 C5 123.54(13)
C2 N2 C3 108.08(12)
C2 N2 C8 127.85(12)
C3 N2 C8 124.06(12)
C2 N3 C4 108.15(13)
C2 N3 C12 132.00(13)
C4 N3 C12 119.78(13)
O1 C1 N1 114.36(14)
O2 C1 O1 130.73(16)
O2 C1 N1 114.91(15)
N2 C2 N1 124.56(13)
N3 C2 N1 127.44(14)
N3 C2 N2 107.79(12)
N2 C3 H3 126.0
C4 C3 N2 108.05(14)
C4 C3 H3 126.0
N3 C4 H4 126.0
C3 C4 N3 107.91(14)
C3 C4 H4 126.0
N1 C5 H5A 108.6
N1 C5 H5B 108.6
N1 C5 C6 114.46(13)
H5A C5 H5B 107.6
C6 C5 H5A 108.6
C6 C5 H5B 108.6
C5 C6 H6A 109.5
C5 C6 H6B 109.5
C5 C6 C7 110.76(15)
H6A C6 H6B 108.1
C7 C6 H6A 109.5
C7 C6 H6B 109.5
C6 C7 H7A 109.5
C6 C7 H7B 109.5
C6 C7 H7C 109.5
H7A C7 H7B 109.5
H7A C7 H7C 109.5
H7B C7 H7C 109.5
N2 C8 C9 107.90(12)
N2 C8 C10 110.13(13)
N2 C8 C11 109.66(12)
C9 C8 C11 108.29(14)
C10 C8 C9 110.07(15)
C10 C8 C11 110.72(15)
C8 C9 H9A 109.5
C8 C9 H9B 109.5
C8 C9 H9C 109.5
H9A C9 H9B 109.5
H9A C9 H9C 109.5
H9B C9 H9C 109.5
C8 C10 H10A 109.5
C8 C10 H10B 109.5
C8 C10 H10C 109.5
H10A C10 H10B 109.5
H10A C10 H10C 109.5
H10B C10 H10C 109.5
C8 C11 H11A 109.5
C8 C11 H11B 109.5
C8 C11 H11C 109.5
H11A C11 H11B 109.5
H11A C11 H11C 109.5
H11B C11 H11C 109.5
N3 C12 C13 113.45(13)
N3 C12 C14 106.88(12)
N3 C12 C15 106.90(13)
C13 C12 C14 108.95(14)
C13 C12 C15 110.42(13)
C14 C12 C15 110.15(14)
C12 C13 H13A 109.5
C12 C13 H13B 109.5
C12 C13 H13C 109.5
H13A C13 H13B 109.5
H13A C13 H13C 109.5
H13B C13 H13C 109.5
C12 C14 H14A 109.5
C12 C14 H14B 109.5
C12 C14 H14C 109.5
H14A C14 H14B 109.5
H14A C14 H14C 109.5
H14B C14 H14C 109.5
C12 C15 H15A 109.5
C12 C15 H15B 109.5
C12 C15 H15C 109.5
H15A C15 H15B 109.5
H15A C15 H15C 109.5
H15B C15 H15C 109.5
C62 C61 H61 119.9
C66 C61 H61 119.9
C66 C61 C62 120.19(18)
C61 C62 H62 119.9
C63 C62 C61 120.18(19)
C63 C62 H62 119.9
C62 C63 H63 120.3
C64 C63 C62 119.42(18)
C64 C63 H63 120.3
C63 C64 H64 119.7
C63 C64 C65 120.57(18)
C65 C64 H64 119.7
C64 C65 H65 120.0
C66 C65 C64 120.00(19)
C66 C65 H65 120.0
C61 C66 H66 120.2
C65 C66 C61 119.65(18)
C65 C66 H66 120.2
C74 C73 H73 120.0
C78 C73 H73 120.0
C78 C73 C74 120.0(2)
C73 C74 H74 120.0
C73 C74 C75 120.0(2)
C75 C74 H74 120.0
C74 C75 H75 120.1
C74 C75 C76 119.7(2)
C76 C75 H75 120.1
C75 C76 H76 120.0
C77 C76 C75 120.0(2)
C77 C76 H76 120.0
C76 C77 H77 120.1
C78 C77 C76 119.8(2)
C78 C77 H77 120.1
C73 C78 H78 119.8
C77 C78 C73 120.5(2)
C77 C78 H78 119.8
C68 C67 H67 119.9
C72 C67 H67 119.9
C72 C67 C68 120.16(17)
C67 C68 H68 119.9
C69 C68 C67 120.26(17)
C69 C68 H68 119.9
C68 C69 H69 120.1
C68 C69 C70 119.84(17)
C70 C69 H69 120.1
C69 C70 H70 120.0
C69 C70 C71 119.98(17)
C71 C70 H70 120.0
C70 C71 H71 120.1
C70 C71 C72 119.86(17)
C72 C71 H71 120.1
C67 C72 C71 119.89(17)
C67 C72 H72 120.1
C71 C72 H72 120.1

loop_
_geom_bond_atom_site_label_1
_geom_bond_atom_site_label_2
_geom_bond_distance
O5 C31 1.241(2)
O6 C31 1.2524(19)
N7 C31 1.4312(19)
N7 C32 1.3754(18)
N7 C35 1.460(2)
N8 C32 1.3501(19)
N8 C33 1.3802(19)
N8 C38 1.5151(18)
N9 C32 1.3566(19)
N9 C34 1.379(2)
N9 C42 1.5181(19)
C33 H33 0.9500
C33 C34 1.343(2)
C34 H34 0.9500
C35 H35A 0.9900
C35 H35B 0.9900
C35 H35C 0.9900
C35 H35D 0.9900
C35 C36 1.450(3)
C35 C36A 1.373(6)
C36 H36A 0.9900
C36 H36B 0.9900
C36 C37 1.530(3)
C36A H36C 0.9900
C36A H36D 0.9900
C36A C37A 1.537(9)
C37 H37A 0.9800
C37 H37B 0.9800
C37 H37C 0.9800
C37A H37D 0.9800
C37A H37E 0.9800
C37A H37F 0.9800
C38 C39 1.524(2)
C38 C40 1.528(2)
C38 C41 1.523(2)
C39 H39A 0.9800
C39 H39B 0.9800
C39 H39C 0.9800
C40 H40A 0.9800
C40 H40B 0.9800
C40 H40C 0.9800
C41 H41A 0.9800
C41 H41B 0.9800
C41 H41C 0.9800
C42 C43 1.522(2)
C42 C44 1.526(2)
C42 C45 1.523(2)
C43 H43A 0.9800
C43 H43B 0.9800
C43 H43C 0.9800
C44 H44A 0.9800
C44 H44B 0.9800
C44 H44C 0.9800
C45 H45A 0.9800
C45 H45B 0.9800
C45 H45C 0.9800
O3 C16 1.248(2)
O4 C16 1.244(2)
N4 C16 1.433(2)
N4 C17 1.373(2)
N4 C20 1.465(2)
N5 C17 1.345(2)
N5 C18 1.380(2)
N5 C23 1.512(2)
N6 C17 1.341(2)
N6 C19 1.381(2)
N6 C27 1.511(2)
C18 H18 0.9500
C18 C19 1.337(2)
C19 H19 0.9500
C20 H20A 0.9900
C20 H20B 0.9900
C20 C21 1.508(3)
C21 H21A 0.9900
C21 H21B 0.9900
C21 C22 1.526(3)
C22 H22A 0.9800
C22 H22B 0.9800
C22 H22C 0.9800
C23 C24 1.532(3)
C23 C25 1.529(3)
C23 C26 1.522(3)
C24 H24A 0.9800
C24 H24B 0.9800
C24 H24C 0.9800
C25 H25A 0.9800
C25 H25B 0.9800
C25 H25C 0.9800
C26 H26A 0.9800
C26 H26B 0.9800
C26 H26C 0.9800
C27 C28 1.519(3)
C27 C29 1.532(3)
C27 C30 1.534(3)
C28 H28A 0.9800
C28 H28B 0.9800
C28 H28C 0.9800
C29 H29A 0.9800
C29 H29B 0.9800
C29 H29C 0.9800
C30 H30A 0.9800
C30 H30B 0.9800
C30 H30C 0.9800
O7 C46 1.2459(19)
O8 C46 1.2420(18)
N10 C46 1.4414(19)
N10 C47 1.3769(18)
N10 C50 1.4662(18)
N11 C47 1.3532(19)
N11 C48 1.3847(18)
N11 C53 1.5157(18)
N12 C47 1.3571(18)
N12 C49 1.3840(18)
N12 C57 1.5188(18)
C48 H48 0.9500
C48 C49 1.345(2)
C49 H49 0.9500
C50 H50A 0.9900
C50 H50B 0.9900
C50 C51 1.515(2)
C51 H51A 0.9900
C51 H51B 0.9900
C51 C52 1.524(2)
C52 H52A 0.9800
C52 H52B 0.9800
C52 H52C 0.9800
C53 C54 1.516(3)
C53 C55 1.523(2)
C53 C56 1.526(2)
C54 H54A 0.9800
C54 H54B 0.9800
C54 H54C 0.9800
C55 H55A 0.9800
C55 H55B 0.9800
C55 H55C 0.9800
C56 H56A 0.9800
C56 H56B 0.9800
C56 H56C 0.9800
C57 C58 1.528(2)
C57 C59 1.533(2)
C57 C60 1.524(2)
C58 H58A 0.9800
C58 H58B 0.9800
C58 H58C 0.9800
C59 H59A 0.9800
C59 H59B 0.9800
C59 H59C 0.9800
C60 H60A 0.9800
C60 H60B 0.9800
C60 H60C 0.9800
O1 C1 1.246(2)
O2 C1 1.238(2)
N1 C1 1.455(2)
N1 C2 1.3701(19)
N1 C5 1.4634(19)
N2 C2 1.3564(19)
N2 C3 1.377(2)
N2 C8 1.5106(19)
N3 C2 1.3543(19)
N3 C4 1.379(2)
N3 C12 1.5118(19)
C3 H3 0.9500
C3 C4 1.339(2)
C4 H4 0.9500
C5 H5A 0.9900
C5 H5B 0.9900
C5 C6 1.519(2)
C6 H6A 0.9900
C6 H6B 0.9900
C6 C7 1.524(2)
C7 H7A 0.9800
C7 H7B 0.9800
C7 H7C 0.9800
C8 C9 1.520(2)
C8 C10 1.520(2)
C8 C11 1.523(2)
C9 H9A 0.9800
C9 H9B 0.9800
C9 H9C 0.9800
C10 H10A 0.9800
C10 H10B 0.9800
C10 H10C 0.9800
C11 H11A 0.9800
C11 H11B 0.9800
C11 H11C 0.9800
C12 C13 1.521(2)
C12 C14 1.529(2)
C12 C15 1.530(2)
C13 H13A 0.9800
C13 H13B 0.9800
C13 H13C 0.9800
C14 H14A 0.9800
C14 H14B 0.9800
C14 H14C 0.9800
C15 H15A 0.9800
C15 H15B 0.9800
C15 H15C 0.9800
C61 H61 0.9500
C61 C62 1.387(3)
C61 C66 1.385(3)
C62 H62 0.9500
C62 C63 1.383(3)
C63 H63 0.9500
C63 C64 1.379(3)
C64 H64 0.9500
C64 C65 1.387(3)
C65 H65 0.9500
C65 C66 1.379(3)
C66 H66 0.9500
C73 H73 0.9500
C73 C74 1.378(3)
C73 C78 1.377(3)
C74 H74 0.9500
C74 C75 1.379(3)
C75 H75 0.9500
C75 C76 1.385(4)
C76 H76 0.9500
C76 C77 1.382(3)
C77 H77 0.9500
C77 C78 1.370(3)
C78 H78 0.9500
C67 H67 0.9500
C67 C68 1.378(3)
C67 C72 1.374(3)
C68 H68 0.9500
C68 C69 1.378(3)
C69 H69 0.9500
C69 C70 1.380(3)
C70 H70 0.9500
C70 C71 1.384(3)
C71 H71 0.9500
C71 C72 1.386(3)
C72 H72 0.9500
